data_1554242
loop_
_publ_author_name
'He, Yanling'
'Li, Yuanyuan'
'Su, Huifang'
'Si, Yue'
'Liu, Yuanyuan'
'Peng, Qiuchen'
'He, Juan'
'Hou, Hongwei'
'Li, Kai'

_publ_section_title
;
 An o-phthalimide-based multistimuli-responsive aggregation-induced
 emission (AIE) system
;
_journal_issue 1
_journal_name_full 'Materials Chemistry Frontiers'
_journal_page_first 50
_journal_paper_doi 10.1039/C8QM00454D
_journal_volume 3
_journal_year 2019
_chemical_formula_moiety 'C H4 O, C22 H13 N3 O2'
_chemical_formula_sum 'C23 H17 N3 O3'
_chemical_formula_weight 383.39
_space_group_crystal_system monoclinic
_space_group_IT_number 4
_space_group_name_Hall 'P 2yb'
_space_group_name_H-M_alt 'P 1 21 1'
_atom_sites_solution_hydrogens geom
_atom_sites_solution_primary dual
_audit_creation_date 2018-08-01
_audit_creation_method
;
Olex2 1.2-beta
(compiled 2018.05.29 svn.r3508 for OlexSys, GUI svn.r5506)
;
_audit_update_record
;
2018-08-01 deposited with the CCDC.
2018-10-23 downloaded from the CCDC.
;
_cell_angle_alpha 90
_cell_angle_beta 103.07(3)
_cell_angle_gamma 90
_cell_formula_units_Z 2
_cell_length_a 10.830(8)
_cell_length_b 7.650(6)
_cell_length_c 12.063(9)
_cell_measurement_reflns_used 4816
_cell_measurement_temperature 298(2)
_cell_measurement_theta_max 26.72
_cell_measurement_theta_min 2.28
_cell_volume 973.5(13)
_computing_cell_refinement 'SAINT v8.37A (Bruker, 2015)'
_computing_data_reduction 'SAINT v8.37A (Bruker, 2015)'
_computing_molecular_graphics 'Olex2 (Dolomanov et al., 2009)'
_computing_publication_material 'Olex2 (Dolomanov et al., 2009)'
_computing_structure_refinement 'ShelXL (Sheldrick, 2015)'
_computing_structure_solution 'ShelXT (Sheldrick, 2015)'
_diffrn_ambient_temperature 298(2)
_diffrn_measured_fraction_theta_full 0.995
_diffrn_measured_fraction_theta_max 0.995
_diffrn_measurement_device_type 'Bruker APEX-II CCD'
_diffrn_measurement_method '\f and \w scans'
_diffrn_radiation_type MoK\a
_diffrn_radiation_wavelength 0.71073
_diffrn_reflns_av_R_equivalents 0.0407
_diffrn_reflns_av_unetI/netI 0.0381
_diffrn_reflns_Laue_measured_fraction_full 0.995
_diffrn_reflns_Laue_measured_fraction_max 0.995
_diffrn_reflns_limit_h_max 12
_diffrn_reflns_limit_h_min -12
_diffrn_reflns_limit_k_max 8
_diffrn_reflns_limit_k_min -9
_diffrn_reflns_limit_l_max 14
_diffrn_reflns_limit_l_min -14
_diffrn_reflns_number 12044
_diffrn_reflns_point_group_measured_fraction_full 0.962
_diffrn_reflns_point_group_measured_fraction_max 0.962
_diffrn_reflns_theta_full 24.991
_diffrn_reflns_theta_max 24.991
_diffrn_reflns_theta_min 2.872
_diffrn_standards_number 0
_exptl_absorpt_coefficient_mu 0.089
_exptl_absorpt_correction_T_max 0.7456
_exptl_absorpt_correction_T_min 0.6755
_exptl_absorpt_process_details
;
SADABS-2016/2 (Bruker,2016/2) was used for absorption correction.
wR2(int) was 0.1359 before and 0.0613 after correction.
The Ratio of minimum to maximum transmission is 0.9060.
The \l/2 correction factor is Not present.
;
_exptl_crystal_density_diffrn 1.308
_exptl_crystal_description block
_exptl_crystal_F_000 400
_refine_diff_density_max 0.558
_refine_diff_density_min -0.622
_refine_diff_density_rms 0.246
_refine_ls_abs_structure_details
;
 Flack x determined using 1063 quotients [(I+)-(I-)]/[(I+)+(I-)]
 (Parsons, Flack and Wagner, Acta Cryst. B69 (2013) 249-259).
;
_refine_ls_abs_structure_Flack 0.3(6)
_refine_ls_extinction_method none
_refine_ls_goodness_of_fit_ref 1.126
_refine_ls_hydrogen_treatment constr
_refine_ls_matrix_type full
_refine_ls_number_parameters 264
_refine_ls_number_reflns 3285
_refine_ls_number_restraints 1
_refine_ls_restrained_S_all 1.126
_refine_ls_R_factor_all 0.0550
_refine_ls_R_factor_gt 0.0423
_refine_ls_shift/su_max 0.000
_refine_ls_shift/su_mean 0.000
_refine_ls_structure_factor_coef Fsqd
_refine_ls_weighting_details 'w=1/[\s^2^(Fo^2^)+(0.0712P)^2^] where P=(Fo^2^+2Fc^2^)/3'
_refine_ls_weighting_scheme calc
_refine_ls_wR_factor_gt 0.1071
_refine_ls_wR_factor_ref 0.1139
_reflns_Friedel_coverage 0.788
_reflns_Friedel_fraction_full 0.925
_reflns_Friedel_fraction_max 0.925
_reflns_number_gt 2828
_reflns_number_total 3285
_reflns_threshold_expression 'I > 2\s(I)'
_cod_data_source_file c8qm00454d4.cif
_cod_data_source_block mo_171225k_0m_a
_cod_original_cell_volume 973.5(12)
_cod_database_code 1554242
_shelx_shelxl_version_number 2016/6
_shelx_space_group_comment
;
The symmetry employed for this shelxl refinement is uniquely defined
by the following loop, which should always be used as a source of
symmetry information in preference to the above space-group names.
They are only intended as comments.
;
_olex2_refinement_description
;
1. Fixed Uiso
 At 1.2 times of:
  All C(H) groups, All N(H) groups
 At 1.5 times of:
  All C(H,H,H) groups, All O(H) groups
2.a Aromatic/amide H refined with riding coordinates:
 C11(H11), C10(H10), C14(H14), C7(H7), C20(H20), C3(H3), C8(H8), C15(H15),
 C9(H9), C18(H18), C16(H16), C17(H17), N1(H1)
2.b Idealised Me refined as rotating group:
 C23(H23A,H23B,H23C)
2.c Idealised tetrahedral OH refined as rotating group:
 O3(H3A)
;
_olex2_submission_special_instructions 'No special instructions were received'

loop_
_space_group_symop_operation_xyz
'x, y, z'
'-x, y+1/2, -z'

loop_
_atom_site_label
_atom_site_type_symbol
_atom_site_fract_x
_atom_site_fract_y
_atom_site_fract_z
_atom_site_U_iso_or_equiv
_atom_site_adp_type
_atom_site_occupancy
_atom_site_site_symmetry_order
_atom_site_calc_flag
_atom_site_refinement_flags_posn
O3 O -0.8734(2) -0.2143(4) -0.9695(2) 0.0592(7) Uani 1 1 d .
H3A H -0.898598 -0.170507 -1.032664 0.089 Uiso 1 1 calc GR
N2 N -0.0875(2) -0.5507(3) -0.80641(18) 0.0318(6) Uani 1 1 d .
N3 N -0.1177(2) -0.4471(4) -0.59059(19) 0.0369(6) Uani 1 1 d .
C11 C 0.1881(3) -0.7710(4) -0.6583(3) 0.0393(8) Uani 1 1 d .
H11 H 0.161670 -0.793665 -0.591528 0.047 Uiso 1 1 calc R
C6 C 0.1229(2) -0.6501(4) -0.7358(2) 0.0311(6) Uani 1 1 d .
C4 C -0.2003(3) -0.4842(4) -0.7919(2) 0.0315(7) Uani 1 1 d .
C10 C 0.2922(3) -0.8578(5) -0.6798(3) 0.0507(9) Uani 1 1 d .
H10 H 0.335033 -0.939122 -0.627741 0.061 Uiso 1 1 calc R
C5 C 0.0065(3) -0.5628(4) -0.7174(2) 0.0300(6) Uani 1 1 d .
C22 C -0.5610(3) -0.3025(4) -0.7687(3) 0.0403(7) Uani 1 1 d .
C14 C 0.2127(3) -0.4005(5) -0.5238(3) 0.0476(9) Uani 1 1 d .
H14 H 0.223775 -0.378650 -0.596737 0.057 Uiso 1 1 calc R
C7 C 0.1645(3) -0.6173(4) -0.8361(2) 0.0372(7) Uani 1 1 d .
H7 H 0.121415 -0.537454 -0.889102 0.045 Uiso 1 1 calc R
C19 C -0.2169(3) -0.4416(4) -0.6811(2) 0.0315(7) Uani 1 1 d .
C20 C -0.3352(3) -0.3825(5) -0.6652(2) 0.0391(7) Uani 1 1 d .
H20 H -0.347324 -0.356898 -0.593057 0.047 Uiso 1 1 calc R
C3 C -0.3002(3) -0.4635(5) -0.8867(2) 0.0388(7) Uani 1 1 d .
H3 H -0.290723 -0.489642 -0.959601 0.047 Uiso 1 1 calc R
C8 C 0.2695(3) -0.7040(5) -0.8556(3) 0.0477(9) Uani 1 1 d .
H8 H 0.297531 -0.680851 -0.921531 0.057 Uiso 1 1 calc R
C12 C -0.0067(3) -0.4975(4) -0.6069(2) 0.0316(7) Uani 1 1 d .
C21 C -0.4292(3) -0.3647(4) -0.7577(2) 0.0355(7) Uani 1 1 d .
C15 C 0.3079(3) -0.3618(6) -0.4307(3) 0.0601(10) Uani 1 1 d .
H15 H 0.383435 -0.313169 -0.440491 0.072 Uiso 1 1 calc R
C9 C 0.3329(3) -0.8243(5) -0.7785(3) 0.0544(10) Uani 1 1 d .
H9 H 0.402907 -0.882967 -0.792725 0.065 Uiso 1 1 calc R
C18 C 0.0837(3) -0.5043(5) -0.3994(3) 0.0455(9) Uani 1 1 d .
H18 H 0.007740 -0.550935 -0.389036 0.055 Uiso 1 1 calc R
C13 C 0.1003(3) -0.4720(4) -0.5088(2) 0.0353(7) Uani 1 1 d .
C16 C 0.2911(4) -0.3952(6) -0.3229(3) 0.0648(12) Uani 1 1 d .
H16 H 0.355752 -0.368961 -0.260144 0.078 Uiso 1 1 calc R
C17 C 0.1800(4) -0.4670(6) -0.3068(3) 0.0594(11) Uani 1 1 d .
H17 H 0.170076 -0.490087 -0.233660 0.071 Uiso 1 1 calc R
C1 C -0.5332(3) -0.3671(5) -0.9492(3) 0.0484(9) Uani 1 1 d .
C2 C -0.4123(3) -0.4037(4) -0.8684(2) 0.0370(7) Uani 1 1 d .
C23 C -0.9390(3) -0.1368(6) -0.8912(3) 0.0628(11) Uani 1 1 d .
H23A H -1.024791 -0.178556 -0.906929 0.094 Uiso 1 1 calc GR
H23B H -0.938991 -0.011942 -0.899249 0.094 Uiso 1 1 calc GR
H23C H -0.897130 -0.167916 -0.814826 0.094 Uiso 1 1 calc GR
O1 O -0.6141(2) -0.2595(4) -0.6946(2) 0.0571(7) Uani 1 1 d .
O2 O -0.5590(2) -0.3886(6) -1.0509(2) 0.0825(12) Uani 1 1 d .
N1 N -0.6147(2) -0.3057(4) -0.8847(2) 0.0460(7) Uani 1 1 d .
H1 H -0.691119 -0.272817 -0.913627 0.055 Uiso 1 1 calc R

loop_
_atom_site_aniso_label
_atom_site_aniso_U_11
_atom_site_aniso_U_22
_atom_site_aniso_U_33
_atom_site_aniso_U_23
_atom_site_aniso_U_13
_atom_site_aniso_U_12
O3 0.0448(13) 0.086(2) 0.0467(13) 0.0251(14) 0.0091(11) 0.0145(13)
N2 0.0276(12) 0.0413(14) 0.0259(12) -0.0008(11) 0.0049(10) 0.0021(11)
N3 0.0355(14) 0.0466(16) 0.0279(12) -0.0054(12) 0.0057(11) 0.0048(12)
C11 0.0385(16) 0.045(2) 0.0332(15) -0.0030(14) 0.0054(13) 0.0031(15)
C6 0.0285(14) 0.0341(16) 0.0301(14) -0.0041(13) 0.0052(12) -0.0008(13)
C4 0.0314(15) 0.0349(16) 0.0293(14) 0.0004(13) 0.0092(12) 0.0005(13)
C10 0.0464(19) 0.053(2) 0.0488(19) -0.0020(17) 0.0021(16) 0.0156(17)
C5 0.0313(14) 0.0337(15) 0.0260(14) 0.0003(13) 0.0086(12) -0.0013(13)
C22 0.0334(16) 0.0406(18) 0.0483(18) 0.0057(15) 0.0123(15) 0.0041(14)
C14 0.0419(19) 0.060(2) 0.0382(16) -0.0091(16) 0.0036(14) -0.0028(17)
C7 0.0394(16) 0.0413(18) 0.0325(15) 0.0008(13) 0.0115(13) -0.0014(14)
C19 0.0311(15) 0.0383(16) 0.0246(13) -0.0045(13) 0.0054(12) -0.0001(13)
C20 0.0381(16) 0.0510(19) 0.0296(14) -0.0059(14) 0.0107(13) 0.0049(15)
C3 0.0357(16) 0.056(2) 0.0258(14) 0.0001(15) 0.0081(13) 0.0052(15)
C8 0.0479(19) 0.056(2) 0.0469(18) -0.0086(18) 0.0270(16) -0.0024(17)
C12 0.0325(15) 0.0346(17) 0.0273(14) -0.0016(12) 0.0057(12) 0.0015(13)
C21 0.0325(16) 0.0384(16) 0.0381(15) -0.0001(14) 0.0131(13) 0.0031(14)
C15 0.0401(19) 0.073(3) 0.060(2) -0.020(2) -0.0031(16) -0.0017(19)
C9 0.0384(18) 0.061(2) 0.066(2) -0.013(2) 0.0171(17) 0.0122(17)
C18 0.0452(18) 0.055(2) 0.0329(17) -0.0015(15) 0.0026(15) 0.0115(16)
C13 0.0356(16) 0.0398(17) 0.0285(14) -0.0054(14) 0.0032(12) 0.0064(14)
C16 0.054(2) 0.081(3) 0.046(2) -0.022(2) -0.0172(18) 0.013(2)
C17 0.068(3) 0.075(3) 0.0290(16) -0.0055(18) -0.0027(17) 0.021(2)
C1 0.0338(17) 0.072(2) 0.0391(18) 0.0088(18) 0.0071(14) 0.0083(17)
C2 0.0326(16) 0.049(2) 0.0285(14) 0.0045(14) 0.0042(13) 0.0025(14)
C23 0.062(2) 0.071(3) 0.055(2) 0.007(2) 0.012(2) -0.001(2)
O1 0.0442(13) 0.0754(18) 0.0565(14) 0.0010(13) 0.0215(12) 0.0147(12)
O2 0.0479(15) 0.160(4) 0.0350(13) 0.0034(17) -0.0011(11) 0.0259(18)
N1 0.0278(13) 0.0640(19) 0.0444(15) 0.0113(14) 0.0045(11) 0.0098(13)

loop_
_atom_type_symbol
_atom_type_description
_atom_type_scat_dispersion_real
_atom_type_scat_dispersion_imag
_atom_type_scat_source
C C 0.0033 0.0016 'International Tables Vol C Tables 4.2.6.8 and 6.1.1.4'
H H 0.0000 0.0000 'International Tables Vol C Tables 4.2.6.8 and 6.1.1.4'
N N 0.0061 0.0033 'International Tables Vol C Tables 4.2.6.8 and 6.1.1.4'
O O 0.0106 0.0060 'International Tables Vol C Tables 4.2.6.8 and 6.1.1.4'

loop_
_geom_angle_atom_site_label_1
_geom_angle_atom_site_label_2
_geom_angle_atom_site_label_3
_geom_angle
C23 O3 H3A 109.5
C5 N2 C4 118.2(2)
C12 N3 C19 118.3(2)
C6 C11 H11 119.8
C10 C11 H11 119.8
C10 C11 C6 120.4(3)
C11 C6 C5 121.2(3)
C11 C6 C7 119.0(3)
C7 C6 C5 119.7(3)
N2 C4 C19 120.6(2)
N2 C4 C3 119.1(2)
C3 C4 C19 120.3(3)
C11 C10 H10 119.9
C11 C10 C9 120.3(3)
C9 C10 H10 119.9
N2 C5 C6 116.0(2)
N2 C5 C12 120.5(2)
C12 C5 C6 123.5(2)
O1 C22 C21 129.0(3)
O1 C22 N1 125.9(3)
N1 C22 C21 105.0(2)
C15 C14 H14 120.0
C15 C14 C13 119.9(3)
C13 C14 H14 120.0
C6 C7 H7 120.1
C8 C7 C6 119.8(3)
C8 C7 H7 120.1
N3 C19 C4 120.4(3)
N3 C19 C20 118.8(2)
C20 C19 C4 120.7(3)
C19 C20 H20 121.2
C21 C20 C19 117.5(3)
C21 C20 H20 121.2
C4 C3 H3 121.3
C2 C3 C4 117.4(3)
C2 C3 H3 121.3
C7 C8 H8 119.7
C9 C8 C7 120.6(3)
C9 C8 H8 119.7
N3 C12 C5 121.2(3)
N3 C12 C13 114.8(2)
C5 C12 C13 123.9(2)
C20 C21 C22 130.0(3)
C20 C21 C2 121.9(3)
C2 C21 C22 108.1(3)
C14 C15 H15 120.1
C14 C15 C16 119.7(4)
C16 C15 H15 120.1
C10 C9 H9 120.1
C8 C9 C10 119.9(3)
C8 C9 H9 120.1
C13 C18 H18 120.2
C17 C18 H18 120.2
C17 C18 C13 119.7(3)
C14 C13 C12 120.3(3)
C14 C13 C18 120.0(3)
C18 C13 C12 119.4(3)
C15 C16 H16 119.5
C17 C16 C15 120.9(3)
C17 C16 H16 119.5
C18 C17 C16 119.7(3)
C18 C17 H17 120.1
C16 C17 H17 120.1
O2 C1 C2 127.9(3)
O2 C1 N1 126.0(3)
N1 C1 C2 106.0(3)
C3 C2 C21 122.2(3)
C3 C2 C1 130.4(3)
C21 C2 C1 107.4(3)
O3 C23 H23A 109.5
O3 C23 H23B 109.5
O3 C23 H23C 109.5
H23A C23 H23B 109.5
H23A C23 H23C 109.5
H23B C23 H23C 109.5
C22 N1 H1 123.3
C1 N1 C22 113.4(3)
C1 N1 H1 123.3

loop_
_geom_bond_atom_site_label_1
_geom_bond_atom_site_label_2
_geom_bond_distance
O3 H3A 0.8200
O3 C23 1.433(4)
N2 C4 1.370(4)
N2 C5 1.305(3)
N3 C19 1.348(4)
N3 C12 1.318(4)
C11 H11 0.9300
C11 C6 1.390(4)
C11 C10 1.382(5)
C6 C5 1.487(4)
C6 C7 1.405(4)
C4 C19 1.426(4)
C4 C3 1.394(4)
C10 H10 0.9300
C10 C9 1.384(5)
C5 C12 1.460(4)
C22 C21 1.481(4)
C22 O1 1.212(4)
C22 N1 1.389(4)
C14 H14 0.9300
C14 C15 1.374(5)
C14 C13 1.383(5)
C7 H7 0.9300
C7 C8 1.382(4)
C19 C20 1.413(4)
C20 H20 0.9300
C20 C21 1.336(4)
C3 H3 0.9300
C3 C2 1.361(4)
C8 H8 0.9300
C8 C9 1.377(6)
C12 C13 1.471(4)
C21 C2 1.419(4)
C15 H15 0.9300
C15 C16 1.377(6)
C9 H9 0.9300
C18 H18 0.9300
C18 C13 1.394(4)
C18 C17 1.374(5)
C16 H16 0.9300
C16 C17 1.376(6)
C17 H17 0.9300
C1 C2 1.472(4)
C1 O2 1.206(4)
C1 N1 1.384(4)
C23 H23A 0.9600
C23 H23B 0.9600
C23 H23C 0.9600
N1 H1 0.8600
